data_4022541
loop_
_publ_author_name
'Adrian P. Dobbs'
'Sebastien J. J. Guesn\'e'
'Sa\<sa Martinovi\<c'
'Simon J. Coles'
'Michael B. Hursthouse'

_publ_section_title
;
 A Versatile Indium Trichloride Mediated Prins-Type
 Reaction to Unsaturated Heterocycles
;
_journal_name_full 'Journal of Organic Chemistry'
_journal_page_first 7880
_journal_page_last 7883
_journal_paper_doi 10.1021/jo034981k
_journal_volume 68
_journal_year 2003
_chemical_formula_sum 'C23 H26 O5'
_chemical_formula_weight 382.44
_chemical_name_systematic ?
_space_group_IT_number 14
_symmetry_cell_setting monoclinic
_symmetry_space_group_name_Hall '-P 2ybc'
_symmetry_space_group_name_H-M 'P 1 21/c 1'
_atom_sites_solution_hydrogens geom
_atom_sites_solution_primary direct
_atom_sites_solution_secondary difmap
_audit_creation_method SHELXL-97
_cell_angle_alpha 90.00
_cell_angle_beta 110.9690(10)
_cell_angle_gamma 90.00
_cell_formula_units_Z 4
_cell_length_a 16.1985(17)
_cell_length_b 8.4695(6)
_cell_length_c 15.9185(12)
_cell_measurement_reflns_used 14140
_cell_measurement_temperature 120(2)
_cell_measurement_theta_max 27.10
_cell_measurement_theta_min 2.91
_cell_volume 2039.3(3)
_computing_cell_refinement 'DENZO & COLLECT'
_computing_data_collection 'DENZO (Otwinowski & Minor, 1997) & COLLECT (Hooft, 1998)'
_computing_data_reduction 'DENZO & COLLECT'
_computing_molecular_graphics 'PLATON (Spek, 1990)'
_computing_structure_refinement 'SHELXL-97 (Sheldrick, 1997)'
_computing_structure_solution 'SHELXS-97 (Sheldrick, 1997)'
_diffrn_ambient_temperature 120(2)
_diffrn_detector_area_resol_mean 9.091
_diffrn_measured_fraction_theta_full 0.676
_diffrn_measured_fraction_theta_max 0.676
_diffrn_measurement_device_type 'Nonius KappaCCD'
_diffrn_measurement_method '\f & \w scans'
_diffrn_radiation_monochromator graphite
_diffrn_radiation_source 'Nonius FR591 rotating anode'
_diffrn_radiation_type MoK\a
_diffrn_radiation_wavelength 0.71073
_diffrn_reflns_av_R_equivalents 0.0702
_diffrn_reflns_av_sigmaI/netI 0.0986
_diffrn_reflns_limit_h_max 15
_diffrn_reflns_limit_h_min -20
_diffrn_reflns_limit_k_max 10
_diffrn_reflns_limit_k_min -9
_diffrn_reflns_limit_l_max 20
_diffrn_reflns_limit_l_min -18
_diffrn_reflns_number 6363
_diffrn_reflns_theta_full 27.04
_diffrn_reflns_theta_max 27.04
_diffrn_reflns_theta_min 3.08
_diffrn_standards_decay_% 0
_exptl_absorpt_coefficient_mu 0.087
_exptl_absorpt_correction_T_max 0.9983
_exptl_absorpt_correction_T_min 0.9862
_exptl_absorpt_correction_type multi-scan
_exptl_absorpt_process_details 'SORTAV (Blessing, 1997)'
_exptl_crystal_colour colourless
_exptl_crystal_density_diffrn 1.246
_exptl_crystal_density_method 'not measured'
_exptl_crystal_description plate
_exptl_crystal_F_000 816
_exptl_crystal_size_max 0.16
_exptl_crystal_size_mid 0.14
_exptl_crystal_size_min 0.02
_refine_diff_density_max 0.382
_refine_diff_density_min -0.281
_refine_diff_density_rms 0.076
_refine_ls_extinction_coef 0.008(3)
_refine_ls_extinction_expression Fc^*^=kFc[1+0.001xFc^2^\l^3^/sin(2\q)]^-1/4^
_refine_ls_extinction_method SHELXL
_refine_ls_goodness_of_fit_ref 1.043
_refine_ls_hydrogen_treatment riding
_refine_ls_matrix_type full
_refine_ls_number_parameters 257
_refine_ls_number_reflns 3017
_refine_ls_number_restraints 0
_refine_ls_restrained_S_all 1.043
_refine_ls_R_factor_all 0.1512
_refine_ls_R_factor_gt 0.0941
_refine_ls_shift/su_max 0.001
_refine_ls_shift/su_mean 0.000
_refine_ls_structure_factor_coef Fsqd
_refine_ls_weighting_details 'calc w=1/[\s^2^(Fo^2^)+(0.1024P)^2^+7.1406P] where P=(Fo^2^+2Fc^2^)/3'
_refine_ls_weighting_scheme calc
_refine_ls_wR_factor_gt 0.2441
_refine_ls_wR_factor_ref 0.2750
_reflns_number_gt 1824
_reflns_number_total 3017
_reflns_threshold_expression >2sigma(I)
_cod_data_source_file jo034981ksi20030708_015252_1.cif
_cod_data_source_block cisdihydro
_cod_depositor_comments
;
The following automatic conversions were performed:
'_symmetry_cell_setting' value 'Monoclinic' changed to 'monoclinic'
according to '/home/saulius/struct/CIF-dictionaries/cif_core.dic'
dictionary named 'cif_core.dic' version 2.4.1 from 2010-06-29.

Automatic conversion script
Id: cif_fix_enum 1527 2010-12-29 10:47:43Z saulius 
;
_cod_original_sg_symbol_H-M 'P 21/c'
_cod_database_code 4022541

loop_
_symmetry_equiv_pos_as_xyz
'x, y, z'
'-x, y+1/2, -z+1/2'
'-x, -y, -z'
'x, -y-1/2, z-1/2'

loop_
_atom_site_label
_atom_site_type_symbol
_atom_site_fract_x
_atom_site_fract_y
_atom_site_fract_z
_atom_site_U_iso_or_equiv
_atom_site_adp_type
_atom_site_occupancy
_atom_site_symmetry_multiplicity
_atom_site_calc_flag
_atom_site_refinement_flags
C1 C 0.1744(4) 0.5315(7) 0.0048(4) 0.0329(15) Uani 1 1 d .
H1 H 0.2020 0.6331 0.0331 0.040 Uiso 1 1 calc R
C2 C 0.2275(3) 0.4631(7) -0.0475(4) 0.0320(15) Uani 1 1 d .
H2A H 0.2317 0.5423 -0.0916 0.038 Uiso 1 1 calc R
H2B H 0.1963 0.3696 -0.0815 0.038 Uiso 1 1 calc R
C3 C 0.3202(4) 0.4149(7) 0.0127(4) 0.0314(14) Uani 1 1 d .
H3 H 0.3504 0.3560 -0.0225 0.038 Uiso 1 1 calc R
C4 C 0.3137(3) 0.3126(7) 0.0895(4) 0.0296(14) Uani 1 1 d .
H4 H 0.2864 0.2087 0.0647 0.036 Uiso 1 1 calc R
C5 C 0.2594(3) 0.3908(7) 0.1388(4) 0.0267(13) Uani 1 1 d .
H5 H 0.2880 0.4933 0.1646 0.032 Uiso 1 1 calc R
C6 C 0.0800(4) 0.5611(8) -0.0534(5) 0.0384(16) Uani 1 1 d .
H6A H 0.0506 0.4602 -0.0755 0.058 Uiso 1 1 calc R
H6B H 0.0779 0.6274 -0.1046 0.058 Uiso 1 1 calc R
H6C H 0.0497 0.6149 -0.0182 0.058 Uiso 1 1 calc R
C7 C 0.4198(4) 0.6235(7) 0.0134(4) 0.0324(15) Uani 1 1 d .
C8 C 0.4786(4) 0.7460(8) 0.0702(5) 0.0449(17) Uani 1 1 d .
H8A H 0.5307 0.6957 0.1142 0.067 Uiso 1 1 calc R
H8B H 0.4468 0.8058 0.1017 0.067 Uiso 1 1 calc R
H8C H 0.4975 0.8178 0.0322 0.067 Uiso 1 1 calc R
C9 C 0.4491(4) 0.1731(8) 0.1344(5) 0.0368(16) Uani 1 1 d .
C10 C 0.5399(4) 0.1560(9) 0.2052(5) 0.0509(19) Uani 1 1 d .
H10A H 0.5372 0.0839 0.2523 0.076 Uiso 1 1 calc R
H10B H 0.5611 0.2595 0.2317 0.076 Uiso 1 1 calc R
H10C H 0.5806 0.1134 0.1778 0.076 Uiso 1 1 calc R
C11 C 0.2537(3) 0.2867(7) 0.2160(4) 0.0302(14) Uani 1 1 d .
H11 H 0.3164 0.2704 0.2567 0.036 Uiso 1 1 calc R
C12 C 0.2099(4) 0.3729(7) 0.2732(4) 0.0304(14) Uani 1 1 d .
C13 C 0.2619(4) 0.4387(7) 0.3558(4) 0.0357(15) Uani 1 1 d .
H13 H 0.3245 0.4320 0.3750 0.043 Uiso 1 1 calc R
C14 C 0.2232(5) 0.5140(8) 0.4101(5) 0.0413(16) Uani 1 1 d .
H14 H 0.2593 0.5565 0.4666 0.050 Uiso 1 1 calc R
C15 C 0.1323(5) 0.5272(8) 0.3822(5) 0.0510(19) Uani 1 1 d .
H15 H 0.1059 0.5785 0.4193 0.061 Uiso 1 1 calc R
C16 C 0.0802(5) 0.4659(9) 0.3006(5) 0.0512(19) Uani 1 1 d .
H16 H 0.0177 0.4755 0.2812 0.061 Uiso 1 1 calc R
C17 C 0.1185(4) 0.3899(8) 0.2462(5) 0.0421(17) Uani 1 1 d .
H17 H 0.0817 0.3488 0.1897 0.051 Uiso 1 1 calc R
C18 C 0.2168(4) 0.1222(7) 0.1907(4) 0.0299(14) Uani 1 1 d .
C19 C 0.2613(4) -0.0032(7) 0.2417(4) 0.0372(15) Uani 1 1 d .
H19 H 0.3171 0.0150 0.2877 0.045 Uiso 1 1 calc R
C20 C 0.2278(4) -0.1551(8) 0.2284(5) 0.0439(18) Uani 1 1 d .
H20 H 0.2598 -0.2381 0.2662 0.053 Uiso 1 1 calc R
C21 C 0.1488(4) -0.1866(8) 0.1612(4) 0.0414(16) Uani 1 1 d .
H21 H 0.1257 -0.2909 0.1514 0.050 Uiso 1 1 calc R
C22 C 0.1038(4) -0.0637(8) 0.1082(5) 0.0418(17) Uani 1 1 d .
H22 H 0.0488 -0.0839 0.0615 0.050 Uiso 1 1 calc R
C23 C 0.1368(4) 0.0890(7) 0.1210(4) 0.0387(16) Uani 1 1 d .
H23 H 0.1050 0.1713 0.0825 0.046 Uiso 1 1 calc R
O1 O 0.1731(2) 0.4224(4) 0.0748(3) 0.0300(10) Uani 1 1 d .
O2 O 0.3720(2) 0.5521(5) 0.0564(3) 0.0332(11) Uani 1 1 d .
O3 O 0.4144(3) 0.5873(5) -0.0623(3) 0.0406(12) Uani 1 1 d .
O4 O 0.4018(2) 0.2860(5) 0.1560(3) 0.0326(10) Uani 1 1 d .
O5 O 0.4230(3) 0.0989(5) 0.0654(3) 0.0448(12) Uani 1 1 d .

loop_
_atom_site_aniso_label
_atom_site_aniso_U_11
_atom_site_aniso_U_22
_atom_site_aniso_U_33
_atom_site_aniso_U_23
_atom_site_aniso_U_13
_atom_site_aniso_U_12
C1 0.032(3) 0.031(4) 0.035(4) 0.004(3) 0.013(3) -0.001(2)
C2 0.027(3) 0.047(4) 0.022(4) 0.001(3) 0.010(2) 0.001(3)
C3 0.028(3) 0.039(4) 0.027(4) -0.005(3) 0.009(3) 0.000(2)
C4 0.022(3) 0.039(4) 0.025(4) -0.004(3) 0.006(2) 0.007(2)
C5 0.024(3) 0.029(3) 0.024(4) -0.006(3) 0.004(2) 0.002(2)
C6 0.029(3) 0.041(4) 0.042(4) 0.009(3) 0.008(3) 0.002(3)
C7 0.036(3) 0.034(4) 0.030(4) 0.005(3) 0.015(3) 0.007(2)
C8 0.043(4) 0.047(4) 0.051(5) -0.001(4) 0.023(3) -0.010(3)
C9 0.038(3) 0.043(4) 0.037(4) 0.010(3) 0.023(3) 0.008(3)
C10 0.033(3) 0.074(5) 0.043(5) 0.016(4) 0.011(3) 0.013(3)
C11 0.023(3) 0.040(4) 0.026(4) 0.005(3) 0.006(2) 0.002(2)
C12 0.032(3) 0.032(3) 0.027(4) 0.000(3) 0.010(3) 0.004(2)
C13 0.040(3) 0.033(4) 0.034(4) 0.007(3) 0.013(3) -0.002(3)
C14 0.062(4) 0.037(4) 0.028(4) 0.006(3) 0.020(3) 0.006(3)
C15 0.072(5) 0.050(5) 0.045(5) 0.008(4) 0.038(4) 0.010(4)
C16 0.046(4) 0.078(5) 0.036(5) 0.008(4) 0.022(3) 0.018(4)
C17 0.035(3) 0.060(5) 0.030(4) 0.004(3) 0.011(3) 0.010(3)
C18 0.030(3) 0.038(4) 0.025(4) 0.007(3) 0.015(3) 0.006(2)
C19 0.041(3) 0.036(4) 0.033(4) 0.002(3) 0.011(3) 0.007(3)
C20 0.052(4) 0.037(4) 0.045(5) 0.011(3) 0.020(3) 0.011(3)
C21 0.048(4) 0.041(4) 0.039(5) 0.006(3) 0.020(3) -0.002(3)
C22 0.036(3) 0.051(4) 0.040(5) -0.002(3) 0.016(3) -0.005(3)
C23 0.034(3) 0.036(4) 0.042(5) 0.013(3) 0.009(3) 0.006(3)
O1 0.0227(19) 0.035(2) 0.031(3) 0.0058(19) 0.0078(17) 0.0022(16)
O2 0.029(2) 0.039(3) 0.031(3) -0.0068(18) 0.0098(18) -0.0039(17)
O3 0.035(2) 0.056(3) 0.032(3) 0.002(2) 0.013(2) -0.004(2)
O4 0.0218(19) 0.045(3) 0.029(3) -0.0005(19) 0.0066(16) 0.0072(17)
O5 0.050(3) 0.040(3) 0.044(3) -0.006(2) 0.017(2) 0.011(2)

loop_
_atom_type_symbol
_atom_type_description
_atom_type_scat_dispersion_real
_atom_type_scat_dispersion_imag
_atom_type_scat_source
C C 0.0033 0.0016 'International Tables Vol C Tables 4.2.6.8 and 6.1.1.4'
H H 0.0000 0.0000 'International Tables Vol C Tables 4.2.6.8 and 6.1.1.4'
O O 0.0106 0.0060 'International Tables Vol C Tables 4.2.6.8 and 6.1.1.4'

loop_
_geom_angle_atom_site_label_1
_geom_angle_atom_site_label_2
_geom_angle_atom_site_label_3
_geom_angle
O1 C1 C6 106.8(4)
O1 C1 C2 110.2(5)
C6 C1 C2 112.4(5)
O1 C1 H1 109.1
C6 C1 H1 109.1
C2 C1 H1 109.1
C1 C2 C3 112.6(5)
C1 C2 H2A 109.1
C3 C2 H2A 109.1
C1 C2 H2B 109.1
C3 C2 H2B 109.1
H2A C2 H2B 107.8
O2 C3 C2 111.0(5)
O2 C3 C4 105.2(4)
C2 C3 C4 108.8(5)
O2 C3 H3 110.6
C2 C3 H3 110.6
C4 C3 H3 110.6
O4 C4 C5 106.7(4)
O4 C4 C3 109.8(4)
C5 C4 C3 112.4(5)
O4 C4 H4 109.3
C5 C4 H4 109.3
C3 C4 H4 109.3
O1 C5 C4 108.1(4)
O1 C5 C11 110.7(4)
C4 C5 C11 111.8(5)
O1 C5 H5 108.7
C4 C5 H5 108.7
C11 C5 H5 108.7
C1 C6 H6A 109.5
C1 C6 H6B 109.5
H6A C6 H6B 109.5
C1 C6 H6C 109.5
H6A C6 H6C 109.5
H6B C6 H6C 109.5
O3 C7 O2 122.7(6)
O3 C7 C8 125.8(6)
O2 C7 C8 111.5(5)
C7 C8 H8A 109.5
C7 C8 H8B 109.5
H8A C8 H8B 109.5
C7 C8 H8C 109.5
H8A C8 H8C 109.5
H8B C8 H8C 109.5
O5 C9 O4 123.9(6)
O5 C9 C10 124.3(6)
O4 C9 C10 111.7(6)
C9 C10 H10A 109.5
C9 C10 H10B 109.5
H10A C10 H10B 109.5
C9 C10 H10C 109.5
H10A C10 H10C 109.5
H10B C10 H10C 109.5
C18 C11 C12 112.1(4)
C18 C11 C5 116.5(5)
C12 C11 C5 112.0(5)
C18 C11 H11 105.0
C12 C11 H11 105.0
C5 C11 H11 105.0
C17 C12 C13 117.7(6)
C17 C12 C11 122.3(6)
C13 C12 C11 120.0(5)
C14 C13 C12 120.9(6)
C14 C13 H13 119.6
C12 C13 H13 119.6
C15 C14 C13 120.1(7)
C15 C14 H14 119.9
C13 C14 H14 119.9
C16 C15 C14 119.9(6)
C16 C15 H15 120.1
C14 C15 H15 120.1
C15 C16 C17 120.2(6)
C15 C16 H16 119.9
C17 C16 H16 119.9
C16 C17 C12 121.2(7)
C16 C17 H17 119.4
C12 C17 H17 119.4
C19 C18 C23 117.0(6)
C19 C18 C11 118.8(5)
C23 C18 C11 124.2(5)
C18 C19 C20 122.3(6)
C18 C19 H19 118.8
C20 C19 H19 118.8
C21 C20 C19 120.5(6)
C21 C20 H20 119.8
C19 C20 H20 119.8
C20 C21 C22 118.3(6)
C20 C21 H21 120.8
C22 C21 H21 120.8
C21 C22 C23 121.7(6)
C21 C22 H22 119.2
C23 C22 H22 119.2
C22 C23 C18 120.2(6)
C22 C23 H23 119.9
C18 C23 H23 119.9
C5 O1 C1 112.8(4)
C7 O2 C3 117.0(5)
C9 O4 C4 115.0(5)

loop_
_geom_bond_atom_site_label_1
_geom_bond_atom_site_label_2
_geom_bond_distance
C1 O1 1.454(7)
C1 C6 1.498(8)
C1 C2 1.511(8)
C1 H1 1.0000
C2 C3 1.519(7)
C2 H2A 0.9900
C2 H2B 0.9900
C3 O2 1.456(7)
C3 C4 1.532(8)
C3 H3 1.0000
C4 O4 1.458(6)
C4 C5 1.524(7)
C4 H4 1.0000
C5 O1 1.430(6)
C5 C11 1.541(8)
C5 H5 1.0000
C6 H6A 0.9800
C6 H6B 0.9800
C6 H6C 0.9800
C7 O3 1.216(7)
C7 O2 1.347(7)
C7 C8 1.478(9)
C8 H8A 0.9800
C8 H8B 0.9800
C8 H8C 0.9800
C9 O5 1.203(8)
C9 O4 1.346(7)
C9 C10 1.506(9)
C10 H10A 0.9800
C10 H10B 0.9800
C10 H10C 0.9800
C11 C18 1.512(8)
C11 C12 1.526(8)
C11 H11 1.0000
C12 C17 1.394(8)
C12 C13 1.398(8)
C13 C14 1.392(9)
C13 H13 0.9500
C14 C15 1.382(10)
C14 H14 0.9500
C15 C16 1.372(10)
C15 H15 0.9500
C16 C17 1.391(9)
C16 H16 0.9500
C17 H17 0.9500
C18 C19 1.374(8)
C18 C23 1.400(8)
C19 C20 1.382(9)
C19 H19 0.9500
C20 C21 1.369(9)
C20 H20 0.9500
C21 C22 1.373(9)
C21 H21 0.9500
C22 C23 1.386(9)
C22 H22 0.9500
C23 H23 0.9500
